data_4131174
loop_
_publ_author_name
'Buss, Joshua A.'
'Agapie, Theodor'

_publ_section_title
;
 Mechanism of Molybdenum-Mediated Carbon Monoxide Deoxygenation and
 Coupling: Mono- and Dicarbyne Complexes Precede C-O Bond Cleavage and C-C
 Bond Formation.
;
_journal_issue 50
_journal_name_full 'Journal of the American Chemical Society'
_journal_page_first 16466
_journal_page_last 16477
_journal_paper_doi 10.1021/jacs.6b10535
_journal_volume 138
_journal_year 2016
_chemical_formula_moiety 'C38 H58 Mo O2 P2 Si2, C4 H10'
_chemical_formula_sum 'C42 H68 Mo O2 P2 Si2'
_chemical_formula_weight 819.02
_space_group_crystal_system triclinic
_space_group_IT_number 2
_space_group_name_Hall '-P 1'
_space_group_name_H-M_alt 'P -1'
_atom_sites_solution_hydrogens geom
_atom_sites_solution_primary direct
_atom_sites_solution_secondary difmap
_audit_creation_date 2015-06-09
_audit_creation_method
;
Olex2 1.2
(compiled 2014.05.21 svn.r2940 for OlexSys, GUI svn.r4846),
SHELXL-2014,
and manual edit
;
_cell_angle_alpha 76.202(2)
_cell_angle_beta 75.565(2)
_cell_angle_gamma 72.413(2)
_cell_formula_units_Z 2
_cell_length_a 12.8387(8)
_cell_length_b 13.2552(8)
_cell_length_c 14.3715(8)
_cell_measurement_reflns_used 9981
_cell_measurement_temperature 100(2)
_cell_measurement_theta_max 33.95
_cell_measurement_theta_min 2.40
_cell_volume 2222.3(2)
_computing_cell_refinement 'SAINT v8.34A (Bruker-AXS, 2007)'
_computing_data_collection 'APEX2 v2014.11-0 (Bruker-AXS, 2014)'
_computing_data_reduction 'SAINT v8.34A (Bruker-AXS, 2007)'
_computing_molecular_graphics 'DIAMOND 3 (Crystal Impact, 1999)'
_computing_publication_material 'Olex2 (Dolomanov et al., 2009)'
_computing_structure_refinement 'SHELXL-2014/7 (Sheldrick, 2014)'
_computing_structure_solution 'XT-2014/4 (Sheldrick, 2012)'
_diffrn_ambient_temperature 100.0
_diffrn_detector 'CMOS Area Detector'
_diffrn_detector_area_resol_mean 10.24
_diffrn_detector_type 'Bruker PHOTON 100 CMOS'
_diffrn_measured_fraction_theta_full 0.999
_diffrn_measured_fraction_theta_max 0.999
_diffrn_measurement_device '\k-geometry diffractometer'
_diffrn_measurement_device_type 'Bruker D8 VENTURE Kappa Duo PHOTON 100 CMOS'
_diffrn_measurement_method '\f and \w scans'
_diffrn_radiation_monochromator 'multilayer mirrors'
_diffrn_radiation_type MoK\a
_diffrn_radiation_wavelength 0.71073
_diffrn_reflns_av_R_equivalents 0.0793
_diffrn_reflns_av_unetI/netI 0.0766
_diffrn_reflns_Laue_measured_fraction_full 0.999
_diffrn_reflns_Laue_measured_fraction_max 0.999
_diffrn_reflns_limit_h_max 21
_diffrn_reflns_limit_h_min -21
_diffrn_reflns_limit_k_max 21
_diffrn_reflns_limit_k_min -21
_diffrn_reflns_limit_l_max 23
_diffrn_reflns_limit_l_min -23
_diffrn_reflns_number 110566
_diffrn_reflns_point_group_measured_fraction_full 0.999
_diffrn_reflns_point_group_measured_fraction_max 0.999
_diffrn_reflns_theta_full 25.000
_diffrn_reflns_theta_max 35.631
_diffrn_reflns_theta_min 2.399
_diffrn_source 'I\mS HB micro-focus sealed tube'
_diffrn_source_current 1
_diffrn_source_power 0.05
_diffrn_source_type 'Incoatech I\mS HB'
_diffrn_source_voltage 50
_diffrn_standards_number 0
_exptl_absorpt_coefficient_mu 0.453
_exptl_absorpt_correction_T_max 1.0000
_exptl_absorpt_correction_T_min 0.9606
_exptl_absorpt_correction_type multi-scan
_exptl_absorpt_process_details 'SADABS-2014/5 (Sheldrick, 2014)'
_exptl_crystal_colour red
_exptl_crystal_colour_primary red
_exptl_crystal_density_diffrn 1.224
_exptl_crystal_density_method 'not measured'
_exptl_crystal_description plate
_exptl_crystal_F_000 872
_exptl_crystal_size_max 0.14
_exptl_crystal_size_mid 0.09
_exptl_crystal_size_min 0.05
_refine_diff_density_max 0.725
_refine_diff_density_min -0.741
_refine_diff_density_rms 0.105
_refine_ls_extinction_method none
_refine_ls_goodness_of_fit_ref 1.040
_refine_ls_hydrogen_treatment constr
_refine_ls_matrix_type full
_refine_ls_number_parameters 475
_refine_ls_number_reflns 20489
_refine_ls_number_restraints 0
_refine_ls_restrained_S_all 1.040
_refine_ls_R_factor_all 0.0825
_refine_ls_R_factor_gt 0.0447
_refine_ls_shift/su_max 0.001
_refine_ls_shift/su_mean 0.000
_refine_ls_structure_factor_coef Fsqd
_refine_ls_weighting_details 'w=1/[\s^2^(Fo^2^)+(0.0253P)^2^+0.8971P] where P=(Fo^2^+2Fc^2^)/3'
_refine_ls_weighting_scheme calc
_refine_ls_wR_factor_gt 0.0721
_refine_ls_wR_factor_ref 0.0802
_reflns_Friedel_coverage 0.000
_reflns_number_gt 14895
_reflns_number_total 20489
_reflns_threshold_expression 'I > 2\s(I)'
_cod_data_source_file ja6b10535_si_001.cif
_cod_data_source_block 10
_cod_database_code 4131174
_shelxl_version_number 2014-7
_shelx_space_group_comment
;
The symmetry employed for this shelxl refinement is uniquely defined
by the following loop, which should always be used as a source of
symmetry information in preference to the above space-group names.
They are only intended as comments.
;
_shelx_estimated_absorpt_t_max 0.978
_shelx_estimated_absorpt_t_min 0.939
_olex2_refinement_description
;
1. Fixed Uiso
 At 1.2 times of:
  All C(H) groups, All C(H,H) groups
 At 1.5 times of:
  All C(H,H,H) groups, All C(H,H,H,H,H,H) groups
2. Others
 Sof(H39D)=Sof(H39E)=Sof(H39F)=Sof(H42D)=Sof(H42E)=Sof(H42F)=Sof(C40B)=
 Sof(H40C)=Sof(H40D)=Sof(C41B)=Sof(H41C)=Sof(H41D)=1-FVAR(1)
 Sof(H39A)=Sof(H39B)=Sof(H39C)=Sof(H42A)=Sof(H42B)=Sof(H42C)=Sof(C40A)=
 Sof(H40A)=Sof(H40B)=Sof(C41A)=Sof(H41A)=Sof(H41B)=FVAR(1)
3.a Ternary CH refined with riding coordinates:
 C19(H19), C22(H22), C25(H25), C28(H28)
3.b Secondary CH2 refined with riding coordinates:
 C40A(H40A,H40B), C41A(H41A,H41B), C40B(H40C,H40D), C41B(H41C,H41D)
3.c Me refined with riding coordinates:
 C39(H39A,H39B,H39C), C39(H39D,H39E,H39F), C42(H42A,H42B,H42C), C42(H42D,H42E,
 H42F)
3.d Aromatic/amide H refined with riding coordinates:
 C2(H2), C3(H3), C5(H5), C6(H6), C9(H9), C10(H10), C11(H11), C12(H12),
 C14(H14), C15(H15), C16(H16), C17(H17)
3.e Idealised Me refined as rotating group:
 C20(H20A,H20B,H20C), C21(H21A,H21B,H21C), C23(H23A,H23B,H23C), C24(H24A,H24B,
 H24C), C26(H26A,H26B,H26C), C27(H27A,H27B,H27C), C29(H29A,H29B,H29C), C30(H30A,
 H30B,H30C), C33(H33A,H33B,H33C), C34(H34A,H34B,H34C), C35(H35A,H35B,H35C),
 C36(H36A,H36B,H36C), C37(H37A,H37B,H37C), C38(H38A,H38B,H38C)
;
_shelx_shelxl_version_number 2014/7
_olex2_submission_original_sample_id JAB_4-278
_olex2_submission_special_instructions 'No special instructions were received'

loop_
_space_group_symop_operation_xyz
'x, y, z'
'-x, -y, -z'

loop_
_atom_site_label
_atom_site_type_symbol
_atom_site_fract_x
_atom_site_fract_y
_atom_site_fract_z
_atom_site_U_iso_or_equiv
_atom_site_adp_type
_atom_site_occupancy
_atom_site_site_symmetry_order
_atom_site_calc_flag
_atom_site_refinement_flags_posn
_atom_site_refinement_flags_occupancy
_atom_site_disorder_assembly
_atom_site_disorder_group
Mo1 Mo 0.68838(2) 0.20541(2) 0.44412(2) 0.00828(3) Uani 1 1 d . . . .
P1 P 0.56368(3) 0.24225(3) 0.32713(3) 0.01039(7) Uani 1 1 d . . . .
P2 P 0.68047(3) 0.23837(3) 0.80258(3) 0.01211(7) Uani 1 1 d . . . .
Si1 Si 0.87328(3) 0.43654(3) 0.40120(3) 0.01571(8) Uani 1 1 d . . . .
Si2 Si 0.95903(3) 0.20874(3) 0.15204(3) 0.01464(8) Uani 1 1 d . . . .
O1 O 0.89819(9) 0.32492(9) 0.35538(8) 0.0190(2) Uani 1 1 d . . . .
O2 O 0.84593(8) 0.17844(8) 0.22871(7) 0.0144(2) Uani 1 1 d . . . .
C1 C 0.51768(11) 0.18528(11) 0.53890(10) 0.0110(2) Uani 1 1 d . . . .
C2 C 0.59704(11) 0.08341(11) 0.54499(10) 0.0115(2) Uani 1 1 d . . . .
H2 H 0.5825 0.0234 0.5302 0.014 Uiso 1 1 calc R . . .
C3 C 0.69883(11) 0.07326(11) 0.57385(10) 0.0113(2) Uani 1 1 d . . . .
H3 H 0.7550 0.0074 0.5734 0.014 Uiso 1 1 calc R . . .
C4 C 0.71715(11) 0.16127(11) 0.60346(10) 0.0109(2) Uani 1 1 d . . . .
C5 C 0.64265(11) 0.26555(11) 0.58531(10) 0.0108(2) Uani 1 1 d . . . .
H5 H 0.6608 0.3269 0.5935 0.013 Uiso 1 1 calc R . . .
C6 C 0.54132(11) 0.27779(11) 0.55498(10) 0.0110(2) Uani 1 1 d . . . .
H6 H 0.4902 0.3465 0.5456 0.013 Uiso 1 1 calc R . . .
C7 C 0.41716(11) 0.20317(11) 0.49673(10) 0.0115(2) Uani 1 1 d . . . .
C8 C 0.42586(11) 0.23140(11) 0.39555(10) 0.0127(3) Uani 1 1 d . . . .
C9 C 0.33012(12) 0.25626(13) 0.35544(11) 0.0173(3) Uani 1 1 d . . . .
H9 H 0.3351 0.2776 0.2868 0.021 Uiso 1 1 calc R . . .
C10 C 0.22833(12) 0.24997(13) 0.41521(12) 0.0196(3) Uani 1 1 d . . . .
H10 H 0.1641 0.2656 0.3875 0.023 Uiso 1 1 calc R . . .
C11 C 0.22048(12) 0.22066(12) 0.51589(11) 0.0178(3) Uani 1 1 d . . . .
H11 H 0.1508 0.2161 0.5568 0.021 Uiso 1 1 calc R . . .
C12 C 0.31397(12) 0.19808(12) 0.55658(11) 0.0144(3) Uani 1 1 d . . . .
H12 H 0.3079 0.1791 0.6254 0.017 Uiso 1 1 calc R . . .
C13 C 0.82017(11) 0.14416(11) 0.64183(10) 0.0109(2) Uani 1 1 d . . . .
C14 C 0.92334(12) 0.09335(11) 0.59035(10) 0.0137(3) Uani 1 1 d . . . .
H14 H 0.9268 0.0753 0.5293 0.016 Uiso 1 1 calc R . . .
C15 C 1.02042(12) 0.06872(12) 0.62616(11) 0.0159(3) Uani 1 1 d . . . .
H15 H 1.0893 0.0336 0.5903 0.019 Uiso 1 1 calc R . . .
C16 C 1.01636(12) 0.09575(12) 0.71483(11) 0.0168(3) Uani 1 1 d . . . .
H16 H 1.0825 0.0794 0.7399 0.020 Uiso 1 1 calc R . . .
C17 C 0.91516(12) 0.14684(12) 0.76662(11) 0.0157(3) Uani 1 1 d . . . .
H17 H 0.9133 0.1655 0.8269 0.019 Uiso 1 1 calc R . . .
C18 C 0.81529(11) 0.17172(11) 0.73238(10) 0.0119(3) Uani 1 1 d . . . .
C19 C 0.60491(12) 0.15576(12) 0.23279(10) 0.0138(3) Uani 1 1 d . . . .
H19 H 0.6692 0.1770 0.1849 0.017 Uiso 1 1 calc R . . .
C20 C 0.64778(14) 0.03826(12) 0.27900(12) 0.0202(3) Uani 1 1 d . . . .
H20A H 0.7056 0.0324 0.3149 0.030 Uiso 1 1 calc GR . . .
H20B H 0.6790 -0.0057 0.2277 0.030 Uiso 1 1 calc GR . . .
H20C H 0.5862 0.0128 0.3240 0.030 Uiso 1 1 calc GR . . .
C21 C 0.51654(13) 0.16576(14) 0.17438(11) 0.0205(3) Uani 1 1 d . . . .
H21A H 0.4568 0.1353 0.2169 0.031 Uiso 1 1 calc GR . . .
H21B H 0.5505 0.1267 0.1198 0.031 Uiso 1 1 calc GR . . .
H21C H 0.4857 0.2418 0.1490 0.031 Uiso 1 1 calc GR . . .
C22 C 0.53175(12) 0.38130(11) 0.25617(10) 0.0143(3) Uani 1 1 d . . . .
H22 H 0.4793 0.3860 0.2133 0.017 Uiso 1 1 calc R . . .
C23 C 0.63699(13) 0.40860(13) 0.19139(11) 0.0189(3) Uani 1 1 d . . . .
H23A H 0.6880 0.4077 0.2324 0.028 Uiso 1 1 calc GR . . .
H23B H 0.6172 0.4802 0.1517 0.028 Uiso 1 1 calc GR . . .
H23C H 0.6733 0.3553 0.1485 0.028 Uiso 1 1 calc GR . . .
C24 C 0.47487(13) 0.46263(12) 0.32505(12) 0.0194(3) Uani 1 1 d . . . .
H24A H 0.4046 0.4476 0.3627 0.029 Uiso 1 1 calc GR . . .
H24B H 0.4599 0.5355 0.2867 0.029 Uiso 1 1 calc GR . . .
H24C H 0.5237 0.4568 0.3698 0.029 Uiso 1 1 calc GR . . .
C25 C 0.64204(13) 0.12334(12) 0.89535(11) 0.0163(3) Uani 1 1 d . . . .
H25 H 0.5736 0.1550 0.9410 0.020 Uiso 1 1 calc R . . .
C26 C 0.60882(16) 0.05150(15) 0.84472(13) 0.0272(4) Uani 1 1 d . . . .
H26A H 0.5544 0.0959 0.8045 0.041 Uiso 1 1 calc GR . . .
H26B H 0.5759 -0.0011 0.8941 0.041 Uiso 1 1 calc GR . . .
H26C H 0.6750 0.0137 0.8033 0.041 Uiso 1 1 calc GR . . .
C27 C 0.72715(14) 0.05576(13) 0.95842(12) 0.0225(3) Uani 1 1 d . . . .
H27A H 0.7958 0.0223 0.9167 0.034 Uiso 1 1 calc GR . . .
H27B H 0.6969 -0.0003 1.0050 0.034 Uiso 1 1 calc GR . . .
H27C H 0.7434 0.1019 0.9940 0.034 Uiso 1 1 calc GR . . .
C28 C 0.72209(13) 0.31245(12) 0.87644(11) 0.0157(3) Uani 1 1 d . . . .
H28 H 0.7749 0.2608 0.9173 0.019 Uiso 1 1 calc R . . .
C29 C 0.77802(14) 0.39757(13) 0.80912(12) 0.0224(3) Uani 1 1 d . . . .
H29A H 0.8449 0.3624 0.7666 0.034 Uiso 1 1 calc GR . . .
H29B H 0.7988 0.4366 0.8486 0.034 Uiso 1 1 calc GR . . .
H29C H 0.7262 0.4481 0.7691 0.034 Uiso 1 1 calc GR . . .
C30 C 0.61677(14) 0.36688(14) 0.94277(12) 0.0218(3) Uani 1 1 d . . . .
H30A H 0.5624 0.4126 0.9029 0.033 Uiso 1 1 calc GR . . .
H30B H 0.6359 0.4110 0.9785 0.033 Uiso 1 1 calc GR . . .
H30C H 0.5847 0.3118 0.9893 0.033 Uiso 1 1 calc GR . . .
C31 C 0.82128(11) 0.26728(11) 0.37189(10) 0.0126(3) Uani 1 1 d . . . .
C32 C 0.80740(11) 0.20245(11) 0.32068(10) 0.0117(3) Uani 1 1 d . . . .
C33 C 0.96880(15) 0.51098(15) 0.31262(13) 0.0277(4) Uani 1 1 d . . . .
H33A H 1.0459 0.4677 0.3111 0.042 Uiso 1 1 calc GR . . .
H33B H 0.9600 0.5793 0.3326 0.042 Uiso 1 1 calc GR . . .
H33C H 0.9510 0.5252 0.2475 0.042 Uiso 1 1 calc GR . . .
C34 C 0.90516(14) 0.40107(14) 0.52546(12) 0.0239(3) Uani 1 1 d . . . .
H34A H 0.8615 0.3520 0.5668 0.036 Uiso 1 1 calc GR . . .
H34B H 0.8862 0.4665 0.5532 0.036 Uiso 1 1 calc GR . . .
H34C H 0.9847 0.3659 0.5221 0.036 Uiso 1 1 calc GR . . .
C35 C 0.72681(13) 0.51559(13) 0.40460(13) 0.0226(3) Uani 1 1 d . . . .
H35A H 0.7111 0.5356 0.3383 0.034 Uiso 1 1 calc GR . . .
H35B H 0.7145 0.5808 0.4311 0.034 Uiso 1 1 calc GR . . .
H35C H 0.6772 0.4723 0.4462 0.034 Uiso 1 1 calc GR . . .
C36 C 0.93156(15) 0.35617(14) 0.10519(13) 0.0263(4) Uani 1 1 d . . . .
H36A H 0.8720 0.3786 0.0674 0.039 Uiso 1 1 calc GR . . .
H36B H 0.9994 0.3727 0.0633 0.039 Uiso 1 1 calc GR . . .
H36C H 0.9088 0.3947 0.1603 0.039 Uiso 1 1 calc GR . . .
C37 C 0.97708(14) 0.13637(15) 0.05111(12) 0.0236(3) Uani 1 1 d . . . .
H37A H 0.9918 0.0589 0.0761 0.035 Uiso 1 1 calc GR . . .
H37B H 1.0399 0.1514 0.0000 0.035 Uiso 1 1 calc GR . . .
H37C H 0.9091 0.1606 0.0238 0.035 Uiso 1 1 calc GR . . .
C38 C 1.08050(12) 0.16098(13) 0.21360(12) 0.0193(3) Uani 1 1 d . . . .
H38A H 1.0655 0.1984 0.2686 0.029 Uiso 1 1 calc GR . . .
H38B H 1.1465 0.1759 0.1671 0.029 Uiso 1 1 calc GR . . .
H38C H 1.0936 0.0834 0.2377 0.029 Uiso 1 1 calc GR . . .
C39 C 0.2864(3) 0.2379(2) 0.82244(18) 0.0840(12) Uani 1 1 d . . . .
H39A H 0.2336 0.2497 0.7797 0.126 Uiso 0.659(6) 1 calc R P A 1
H39B H 0.3556 0.2541 0.7834 0.126 Uiso 0.659(6) 1 calc R P A 1
H39C H 0.3023 0.1627 0.8555 0.126 Uiso 0.659(6) 1 calc R P A 1
H39D H 0.3264 0.2503 0.7549 0.126 Uiso 0.341(6) 1 calc R P A 2
H39E H 0.3056 0.1608 0.8492 0.126 Uiso 0.341(6) 1 calc R P A 2
H39F H 0.2061 0.2635 0.8241 0.126 Uiso 0.341(6) 1 calc R P A 2
C42 C 0.27189(19) 0.36592(18) 1.04293(16) 0.0411(5) Uani 1 1 d . . . .
H42A H 0.3275 0.3512 1.0837 0.062 Uiso 0.659(6) 1 calc R P A 1
H42B H 0.2569 0.4416 1.0112 0.062 Uiso 0.659(6) 1 calc R P A 1
H42C H 0.2029 0.3508 1.0837 0.062 Uiso 0.659(6) 1 calc R P A 1
H42D H 0.2316 0.3497 1.1099 0.062 Uiso 0.341(6) 1 calc R P A 2
H42E H 0.3499 0.3588 1.0438 0.062 Uiso 0.341(6) 1 calc R P A 2
H42F H 0.2380 0.4396 1.0135 0.062 Uiso 0.341(6) 1 calc R P A 2
C40A C 0.2345(3) 0.3138(3) 0.9010(3) 0.0442(11) Uani 0.659(6) 1 d . P A 1
H40A H 0.2177 0.3899 0.8680 0.053 Uiso 0.659(6) 1 calc R P A 1
H40B H 0.1642 0.2982 0.9403 0.053 Uiso 0.659(6) 1 calc R P A 1
C41A C 0.3155(4) 0.2953(3) 0.9662(3) 0.0444(11) Uani 0.659(6) 1 d . P A 1
H41A H 0.3860 0.3098 0.9260 0.053 Uiso 0.659(6) 1 calc R P A 1
H41B H 0.3320 0.2190 0.9985 0.053 Uiso 0.659(6) 1 calc R P A 1
C40B C 0.3201(7) 0.3000(7) 0.8848(5) 0.056(3) Uani 0.341(6) 1 d . P A 2
H40C H 0.4015 0.2749 0.8819 0.067 Uiso 0.341(6) 1 calc R P A 2
H40D H 0.3020 0.3776 0.8568 0.067 Uiso 0.341(6) 1 calc R P A 2
C41B C 0.2658(8) 0.2852(9) 0.9815(7) 0.064(3) Uani 0.341(6) 1 d . P A 2
H41C H 0.2983 0.2111 1.0133 0.077 Uiso 0.341(6) 1 calc R P A 2
H41D H 0.1866 0.2918 0.9830 0.077 Uiso 0.341(6) 1 calc R P A 2

loop_
_atom_site_aniso_label
_atom_site_aniso_U_11
_atom_site_aniso_U_22
_atom_site_aniso_U_33
_atom_site_aniso_U_23
_atom_site_aniso_U_13
_atom_site_aniso_U_12
Mo1 0.00848(5) 0.00834(5) 0.00812(5) -0.00222(4) -0.00201(4) -0.00136(4)
P1 0.01079(16) 0.01129(16) 0.00945(16) -0.00205(12) -0.00280(12) -0.00250(13)
P2 0.01167(16) 0.01410(17) 0.01084(16) -0.00424(13) -0.00306(13) -0.00142(13)
Si1 0.01488(19) 0.0159(2) 0.0192(2) -0.00577(16) -0.00210(16) -0.00699(16)
Si2 0.01273(18) 0.0175(2) 0.01192(18) -0.00364(15) 0.00003(14) -0.00244(15)
O1 0.0147(5) 0.0209(6) 0.0252(6) -0.0120(5) 0.0036(4) -0.0097(4)
O2 0.0128(5) 0.0191(5) 0.0118(5) -0.0066(4) 0.0001(4) -0.0038(4)
C1 0.0107(6) 0.0119(6) 0.0089(6) -0.0013(5) -0.0006(5) -0.0024(5)
C2 0.0129(6) 0.0104(6) 0.0115(6) -0.0020(5) -0.0024(5) -0.0034(5)
C3 0.0125(6) 0.0091(6) 0.0109(6) -0.0018(5) -0.0023(5) -0.0006(5)
C4 0.0122(6) 0.0122(6) 0.0084(6) -0.0025(5) -0.0024(5) -0.0024(5)
C5 0.0124(6) 0.0103(6) 0.0101(6) -0.0039(5) -0.0019(5) -0.0018(5)
C6 0.0105(6) 0.0108(6) 0.0104(6) -0.0026(5) -0.0026(5) 0.0002(5)
C7 0.0108(6) 0.0092(6) 0.0147(6) -0.0031(5) -0.0026(5) -0.0020(5)
C8 0.0120(6) 0.0131(6) 0.0138(6) -0.0039(5) -0.0029(5) -0.0029(5)
C9 0.0135(7) 0.0240(8) 0.0152(7) -0.0041(6) -0.0055(5) -0.0034(6)
C10 0.0122(7) 0.0239(8) 0.0247(8) -0.0056(6) -0.0077(6) -0.0033(6)
C11 0.0126(6) 0.0174(7) 0.0225(8) -0.0034(6) -0.0014(6) -0.0044(5)
C12 0.0129(6) 0.0144(7) 0.0148(7) -0.0018(5) -0.0011(5) -0.0039(5)
C13 0.0112(6) 0.0098(6) 0.0116(6) -0.0017(5) -0.0027(5) -0.0021(5)
C14 0.0127(6) 0.0137(7) 0.0138(6) -0.0049(5) -0.0015(5) -0.0012(5)
C15 0.0117(6) 0.0160(7) 0.0185(7) -0.0043(6) -0.0020(5) -0.0013(5)
C16 0.0117(6) 0.0195(7) 0.0196(7) -0.0031(6) -0.0058(5) -0.0028(5)
C17 0.0157(7) 0.0182(7) 0.0146(7) -0.0034(5) -0.0052(5) -0.0040(6)
C18 0.0111(6) 0.0127(6) 0.0118(6) -0.0025(5) -0.0027(5) -0.0023(5)
C19 0.0146(6) 0.0169(7) 0.0113(6) -0.0046(5) -0.0012(5) -0.0058(5)
C20 0.0270(8) 0.0152(7) 0.0204(8) -0.0075(6) -0.0057(6) -0.0042(6)
C21 0.0223(8) 0.0278(9) 0.0157(7) -0.0083(6) -0.0048(6) -0.0081(7)
C22 0.0161(7) 0.0122(6) 0.0141(6) 0.0000(5) -0.0064(5) -0.0017(5)
C23 0.0207(7) 0.0166(7) 0.0181(7) 0.0025(6) -0.0055(6) -0.0055(6)
C24 0.0219(8) 0.0134(7) 0.0212(8) -0.0030(6) -0.0065(6) -0.0001(6)
C25 0.0168(7) 0.0174(7) 0.0148(7) -0.0047(5) -0.0003(5) -0.0054(6)
C26 0.0349(10) 0.0266(9) 0.0264(9) -0.0056(7) -0.0043(7) -0.0177(8)
C27 0.0234(8) 0.0208(8) 0.0190(8) 0.0007(6) -0.0030(6) -0.0036(6)
C28 0.0186(7) 0.0162(7) 0.0134(7) -0.0043(5) -0.0046(5) -0.0036(6)
C29 0.0261(8) 0.0219(8) 0.0229(8) -0.0084(6) -0.0021(7) -0.0104(7)
C30 0.0260(8) 0.0237(8) 0.0168(7) -0.0103(6) 0.0002(6) -0.0062(7)
C31 0.0106(6) 0.0123(6) 0.0140(6) -0.0022(5) -0.0023(5) -0.0021(5)
C32 0.0104(6) 0.0121(6) 0.0109(6) -0.0025(5) -0.0015(5) -0.0004(5)
C33 0.0318(9) 0.0308(9) 0.0281(9) -0.0066(7) -0.0021(7) -0.0212(8)
C34 0.0261(8) 0.0249(9) 0.0246(8) -0.0057(7) -0.0078(7) -0.0088(7)
C35 0.0211(8) 0.0161(7) 0.0333(9) -0.0058(7) -0.0086(7) -0.0047(6)
C36 0.0240(8) 0.0225(8) 0.0248(9) 0.0008(7) 0.0022(7) -0.0044(7)
C37 0.0205(8) 0.0337(9) 0.0156(7) -0.0097(7) -0.0021(6) -0.0026(7)
C38 0.0143(7) 0.0224(8) 0.0213(8) -0.0062(6) -0.0030(6) -0.0036(6)
C39 0.177(4) 0.0422(15) 0.0349(14) -0.0145(12) -0.0155(18) -0.0286(19)
C42 0.0462(13) 0.0378(12) 0.0404(12) -0.0076(9) -0.0182(10) -0.0040(10)
C40A 0.045(2) 0.045(2) 0.045(2) -0.0222(17) -0.0022(17) -0.0086(16)
C41A 0.039(2) 0.0273(18) 0.058(3) -0.0058(17) -0.016(2) 0.0076(16)
C40B 0.050(5) 0.095(6) 0.041(4) -0.037(4) 0.014(3) -0.045(4)
C41B 0.063(6) 0.098(7) 0.052(5) -0.047(5) 0.035(5) -0.063(6)

loop_
_atom_type_symbol
_atom_type_description
_atom_type_scat_dispersion_real
_atom_type_scat_dispersion_imag
_atom_type_scat_source
C C 0.0033 0.0016 'International Tables Vol C Tables 4.2.6.8 and 6.1.1.4'
H H 0.0000 0.0000 'International Tables Vol C Tables 4.2.6.8 and 6.1.1.4'
Mo Mo -1.6832 0.6857 'International Tables Vol C Tables 4.2.6.8 and 6.1.1.4'
O O 0.0106 0.0060 'International Tables Vol C Tables 4.2.6.8 and 6.1.1.4'
P P 0.1023 0.0942 'International Tables Vol C Tables 4.2.6.8 and 6.1.1.4'
Si Si 0.0817 0.0704 'International Tables Vol C Tables 4.2.6.8 and 6.1.1.4'

loop_
_geom_angle_atom_site_label_1
_geom_angle_atom_site_label_2
_geom_angle_atom_site_label_3
_geom_angle
C1 Mo1 P1 74.53(4)
C2 Mo1 P1 90.10(4)
C2 Mo1 C1 35.84(5)
C2 Mo1 C4 65.14(5)
C3 Mo1 P1 125.67(4)
C3 Mo1 C1 64.95(5)
C3 Mo1 C2 36.69(5)
C3 Mo1 C4 36.61(5)
C3 Mo1 C5 66.96(5)
C3 Mo1 C6 78.49(5)
C4 Mo1 P1 149.91(4)
C4 Mo1 C1 75.39(5)
C5 Mo1 P1 125.44(4)
C5 Mo1 C1 65.23(5)
C5 Mo1 C2 78.38(5)
C5 Mo1 C4 36.58(5)
C5 Mo1 C6 36.86(5)
C6 Mo1 P1 89.73(4)
C6 Mo1 C1 36.19(5)
C6 Mo1 C2 65.96(5)
C6 Mo1 C4 65.29(5)
C31 Mo1 P1 106.97(4)
C31 Mo1 C1 163.04(5)
C31 Mo1 C2 157.36(5)
C31 Mo1 C3 122.38(5)
C31 Mo1 C4 101.70(5)
C31 Mo1 C5 102.26(5)
C31 Mo1 C6 127.22(5)
C32 Mo1 P1 82.70(4)
C32 Mo1 C1 154.31(5)
C32 Mo1 C2 134.86(5)
C32 Mo1 C3 122.97(5)
C32 Mo1 C4 126.69(5)
C32 Mo1 C5 139.98(5)
C32 Mo1 C6 157.47(5)
C32 Mo1 C31 38.02(6)
C8 P1 Mo1 108.60(5)
C8 P1 C19 107.31(6)
C8 P1 C22 101.77(7)
C19 P1 Mo1 117.59(5)
C19 P1 C22 103.79(7)
C22 P1 Mo1 116.34(5)
C18 P2 C25 102.21(7)
C18 P2 C28 103.05(7)
C28 P2 C25 102.67(7)
O1 Si1 C33 102.84(7)
O1 Si1 C34 110.00(7)
O1 Si1 C35 111.04(7)
C34 Si1 C33 112.36(8)
C35 Si1 C33 110.46(9)
C35 Si1 C34 109.97(8)
O2 Si2 C36 110.64(7)
O2 Si2 C37 102.62(7)
O2 Si2 C38 110.46(6)
C37 Si2 C36 109.86(8)
C38 Si2 C36 110.67(8)
C38 Si2 C37 112.33(7)
C31 O1 Si1 122.94(9)
C32 O2 Si2 124.70(9)
C2 C1 Mo1 70.85(8)
C2 C1 C6 121.27(13)
C2 C1 C7 120.28(12)
C6 C1 Mo1 69.73(7)
C6 C1 C7 117.40(12)
C7 C1 Mo1 123.06(9)
Mo1 C2 H2 128.9
C1 C2 Mo1 73.31(8)
C1 C2 H2 120.7
C1 C2 C3 118.61(12)
C3 C2 Mo1 69.26(8)
C3 C2 H2 120.7
Mo1 C3 H3 122.7
C2 C3 Mo1 74.06(8)
C2 C3 H3 119.6
C2 C3 C4 120.70(12)
C4 C3 Mo1 74.93(8)
C4 C3 H3 119.6
C3 C4 Mo1 68.46(8)
C3 C4 C13 118.96(12)
C5 C4 Mo1 68.52(7)
C5 C4 C3 118.85(12)
C5 C4 C13 121.82(12)
C13 C4 Mo1 130.13(9)
Mo1 C5 H5 123.7
C4 C5 Mo1 74.91(8)
C4 C5 H5 119.9
C6 C5 Mo1 72.98(8)
C6 C5 C4 120.25(12)
C6 C5 H5 119.9
Mo1 C6 H6 127.3
C1 C6 Mo1 74.08(8)
C1 C6 H6 120.5
C5 C6 Mo1 70.16(7)
C5 C6 C1 119.08(12)
C5 C6 H6 120.5
C8 C7 C1 118.76(12)
C8 C7 C12 119.81(13)
C12 C7 C1 121.34(13)
C7 C8 P1 115.02(10)
C7 C8 C9 119.33(13)
C9 C8 P1 125.48(11)
C8 C9 H9 119.8
C10 C9 C8 120.50(14)
C10 C9 H9 119.8
C9 C10 H10 120.1
C9 C10 C11 119.86(14)
C11 C10 H10 120.1
C10 C11 H11 119.9
C12 C11 C10 120.20(14)
C12 C11 H11 119.9
C7 C12 H12 119.9
C11 C12 C7 120.28(14)
C11 C12 H12 119.9
C14 C13 C4 119.37(12)
C14 C13 C18 119.10(13)
C18 C13 C4 121.40(12)
C13 C14 H14 119.1
C15 C14 C13 121.71(13)
C15 C14 H14 119.1
C14 C15 H15 120.2
C14 C15 C16 119.53(13)
C16 C15 H15 120.2
C15 C16 H16 120.2
C17 C16 C15 119.68(14)
C17 C16 H16 120.2
C16 C17 H17 119.0
C16 C17 C18 121.92(14)
C18 C17 H17 119.0
C13 C18 P2 120.29(10)
C17 C18 P2 121.65(11)
C17 C18 C13 118.06(13)
P1 C19 H19 106.7
C20 C19 P1 109.76(10)
C20 C19 H19 106.7
C20 C19 C21 110.06(13)
C21 C19 P1 116.30(10)
C21 C19 H19 106.7
C19 C20 H20A 109.5
C19 C20 H20B 109.5
C19 C20 H20C 109.5
H20A C20 H20B 109.5
H20A C20 H20C 109.5
H20B C20 H20C 109.5
C19 C21 H21A 109.5
C19 C21 H21B 109.5
C19 C21 H21C 109.5
H21A C21 H21B 109.5
H21A C21 H21C 109.5
H21B C21 H21C 109.5
P1 C22 H22 108.3
C23 C22 P1 111.15(10)
C23 C22 H22 108.3
C23 C22 C24 110.22(13)
C24 C22 P1 110.41(10)
C24 C22 H22 108.3
C22 C23 H23A 109.5
C22 C23 H23B 109.5
C22 C23 H23C 109.5
H23A C23 H23B 109.5
H23A C23 H23C 109.5
H23B C23 H23C 109.5
C22 C24 H24A 109.5
C22 C24 H24B 109.5
C22 C24 H24C 109.5
H24A C24 H24B 109.5
H24A C24 H24C 109.5
H24B C24 H24C 109.5
P2 C25 H25 106.5
C26 C25 P2 109.14(11)
C26 C25 H25 106.5
C27 C25 P2 117.10(11)
C27 C25 H25 106.5
C27 C25 C26 110.41(14)
C25 C26 H26A 109.5
C25 C26 H26B 109.5
C25 C26 H26C 109.5
H26A C26 H26B 109.5
H26A C26 H26C 109.5
H26B C26 H26C 109.5
C25 C27 H27A 109.5
C25 C27 H27B 109.5
C25 C27 H27C 109.5
H27A C27 H27B 109.5
H27A C27 H27C 109.5
H27B C27 H27C 109.5
P2 C28 H28 109.6
C29 C28 P2 110.07(10)
C29 C28 H28 109.6
C29 C28 C30 109.82(13)
C30 C28 P2 108.10(11)
C30 C28 H28 109.6
C28 C29 H29A 109.5
C28 C29 H29B 109.5
C28 C29 H29C 109.5
H29A C29 H29B 109.5
H29A C29 H29C 109.5
H29B C29 H29C 109.5
C28 C30 H30A 109.5
C28 C30 H30B 109.5
C28 C30 H30C 109.5
H30A C30 H30B 109.5
H30A C30 H30C 109.5
H30B C30 H30C 109.5
O1 C31 Mo1 158.10(11)
C32 C31 Mo1 70.10(8)
C32 C31 O1 131.77(13)
O2 C32 Mo1 149.07(10)
C31 C32 Mo1 71.88(8)
C31 C32 O2 137.43(13)
Si1 C33 H33A 109.5
Si1 C33 H33B 109.5
Si1 C33 H33C 109.5
H33A C33 H33B 109.5
H33A C33 H33C 109.5
H33B C33 H33C 109.5
Si1 C34 H34A 109.5
Si1 C34 H34B 109.5
Si1 C34 H34C 109.5
H34A C34 H34B 109.5
H34A C34 H34C 109.5
H34B C34 H34C 109.5
Si1 C35 H35A 109.5
Si1 C35 H35B 109.5
Si1 C35 H35C 109.5
H35A C35 H35B 109.5
H35A C35 H35C 109.5
H35B C35 H35C 109.5
Si2 C36 H36A 109.5
Si2 C36 H36B 109.5
Si2 C36 H36C 109.5
H36A C36 H36B 109.5
H36A C36 H36C 109.5
H36B C36 H36C 109.5
Si2 C37 H37A 109.5
Si2 C37 H37B 109.5
Si2 C37 H37C 109.5
H37A C37 H37B 109.5
H37A C37 H37C 109.5
H37B C37 H37C 109.5
Si2 C38 H38A 109.5
Si2 C38 H38B 109.5
Si2 C38 H38C 109.5
H38A C38 H38B 109.5
H38A C38 H38C 109.5
H38B C38 H38C 109.5
H39A C39 H39B 109.5
H39A C39 H39C 109.5
H39B C39 H39C 109.5
H39D C39 H39E 109.5
H39D C39 H39F 109.5
H39E C39 H39F 109.5
C40A C39 H39A 109.5
C40A C39 H39B 109.5
C40A C39 H39C 109.5
C40B C39 H39D 109.5
C40B C39 H39E 109.5
C40B C39 H39F 109.5
H42A C42 H42B 109.5
H42A C42 H42C 109.5
H42B C42 H42C 109.5
H42D C42 H42E 109.5
H42D C42 H42F 109.5
H42E C42 H42F 109.5
C41A C42 H42A 109.5
C41A C42 H42B 109.5
C41A C42 H42C 109.5
C41B C42 H42D 109.5
C41B C42 H42E 109.5
C41B C42 H42F 109.5
C39 C40A H40A 109.8
C39 C40A H40B 109.8
H40A C40A H40B 108.3
C41A C40A C39 109.3(3)
C41A C40A H40A 109.8
C41A C40A H40B 109.8
C42 C41A H41A 109.1
C42 C41A H41B 109.1
C40A C41A C42 112.3(3)
C40A C41A H41A 109.1
C40A C41A H41B 109.1
H41A C41A H41B 107.9
C39 C40B H40C 109.2
C39 C40B H40D 109.2
H40C C40B H40D 107.9
C41B C40B C39 112.0(6)
C41B C40B H40C 109.2
C41B C40B H40D 109.2
C42 C41B H41C 108.5
C42 C41B H41D 108.5
C40B C41B C42 115.0(6)
C40B C41B H41C 108.5
C40B C41B H41D 108.5
H41C C41B H41D 107.5

loop_
_geom_bond_atom_site_label_1
_geom_bond_atom_site_label_2
_geom_bond_distance
Mo1 P1 2.4712(4)
Mo1 C1 2.3284(13)
Mo1 C2 2.2962(13)
Mo1 C3 2.2332(14)
Mo1 C4 2.3183(14)
Mo1 C5 2.2343(13)
Mo1 C6 2.2713(13)
Mo1 C31 2.0537(14)
Mo1 C32 2.0320(13)
P1 C8 1.8268(14)
P1 C19 1.8573(14)
P1 C22 1.8602(15)
P2 C18 1.8506(14)
P2 C25 1.8716(15)
P2 C28 1.8637(15)
Si1 O1 1.6730(11)
Si1 C33 1.8579(17)
Si1 C34 1.8508(17)
Si1 C35 1.8504(17)
Si2 O2 1.6815(11)
Si2 C36 1.8630(17)
Si2 C37 1.8546(16)
Si2 C38 1.8546(16)
O1 C31 1.3666(17)
O2 C32 1.3684(16)
C1 C2 1.4233(19)
C1 C6 1.4298(19)
C1 C7 1.4918(19)
C2 H2 0.9500
C2 C3 1.4267(19)
C3 H3 0.9500
C3 C4 1.4316(19)
C4 C5 1.4308(19)
C4 C13 1.4925(19)
C5 H5 0.9500
C5 C6 1.4248(19)
C6 H6 0.9500
C7 C8 1.397(2)
C7 C12 1.3993(19)
C8 C9 1.403(2)
C9 H9 0.9500
C9 C10 1.387(2)
C10 H10 0.9500
C10 C11 1.392(2)
C11 H11 0.9500
C11 C12 1.386(2)
C12 H12 0.9500
C13 C14 1.4020(19)
C13 C18 1.4154(19)
C14 H14 0.9500
C14 C15 1.385(2)
C15 H15 0.9500
C15 C16 1.389(2)
C16 H16 0.9500
C16 C17 1.388(2)
C17 H17 0.9500
C17 C18 1.406(2)
C19 H19 1.0000
C19 C20 1.530(2)
C19 C21 1.530(2)
C20 H20A 0.9800
C20 H20B 0.9800
C20 H20C 0.9800
C21 H21A 0.9800
C21 H21B 0.9800
C21 H21C 0.9800
C22 H22 1.0000
C22 C23 1.527(2)
C22 C24 1.532(2)
C23 H23A 0.9800
C23 H23B 0.9800
C23 H23C 0.9800
C24 H24A 0.9800
C24 H24B 0.9800
C24 H24C 0.9800
C25 H25 1.0000
C25 C26 1.533(2)
C25 C27 1.527(2)
C26 H26A 0.9800
C26 H26B 0.9800
C26 H26C 0.9800
C27 H27A 0.9800
C27 H27B 0.9800
C27 H27C 0.9800
C28 H28 1.0000
C28 C29 1.532(2)
C28 C30 1.534(2)
C29 H29A 0.9800
C29 H29B 0.9800
C29 H29C 0.9800
C30 H30A 0.9800
C30 H30B 0.9800
C30 H30C 0.9800
C31 C32 1.331(2)
C33 H33A 0.9800
C33 H33B 0.9800
C33 H33C 0.9800
C34 H34A 0.9800
C34 H34B 0.9800
C34 H34C 0.9800
C35 H35A 0.9800
C35 H35B 0.9800
C35 H35C 0.9800
C36 H36A 0.9800
C36 H36B 0.9800
C36 H36C 0.9800
C37 H37A 0.9800
C37 H37B 0.9800
C37 H37C 0.9800
C38 H38A 0.9800
C38 H38B 0.9800
C38 H38C 0.9800
C39 H39A 0.9800
C39 H39B 0.9800
C39 H39C 0.9800
C39 H39D 0.9800
C39 H39E 0.9800
C39 H39F 0.9800
C39 C40A 1.579(4)
C39 C40B 1.558(7)
C42 H42A 0.9800
C42 H42B 0.9800
C42 H42C 0.9800
C42 H42D 0.9800
C42 H42E 0.9800
C42 H42F 0.9800
C42 C41A 1.508(5)
C42 C41B 1.570(8)
C40A H40A 0.9900
C40A H40B 0.9900
C40A C41A 1.497(6)
C41A H41A 0.9900
C41A H41B 0.9900
C40B H40C 0.9900
C40B H40D 0.9900
C40B C41B 1.387(11)
C41B H41C 0.9900
C41B H41D 0.9900
